data_7709919
loop_
_publ_author_name
'wu, guomei'
'Zhang, Ming-Yue'
'Wang, Feng-Dong'
'Zhang, Chenxi'
'Wang, Qing-Lun'

_publ_section_title
;
 A dual-function Cd-MOF with high proton conduction and excellent
 fluorescence detection of pyridine
;
_journal_name_full 'Dalton Transactions'
_journal_paper_doi 10.1039/D2DT00193D
_journal_year 2022
_chemical_formula_moiety '0.25(C28 H44 Cd8 O44 P8)'
_chemical_formula_sum 'C7 H7 Cd2 O11 P2'
_chemical_formula_weight 553.87
_space_group_crystal_system orthorhombic
_space_group_IT_number 57
_space_group_name_Hall '-P 2c 2b'
_space_group_name_H-M_alt 'P b c m'
_atom_sites_solution_hydrogens mixed
_audit_creation_date 2020-11-17
_audit_creation_method
;
Olex2 1.2
(compiled 2018.05.29 svn.r3508 for OlexSys, GUI svn.r5506)
;
_audit_update_record
;
2020-11-18 deposited with the CCDC.	2022-04-01 downloaded from the CCDC.
;
_cell_angle_alpha 90
_cell_angle_beta 90
_cell_angle_gamma 90
_cell_formula_units_Z 4
_cell_length_a 10.4801(3)
_cell_length_b 17.4762(5)
_cell_length_c 7.0392(3)
_cell_measurement_reflns_used 13139
_cell_measurement_temperature 293(2)
_cell_measurement_theta_max 33.0470
_cell_measurement_theta_min 2.2470
_cell_volume 1289.25(8)
_computing_molecular_graphics 'Olex2 (Dolomanov et al., 2009)'
_computing_publication_material 'Olex2 (Dolomanov et al., 2009)'
_computing_structure_refinement 'SHELXL-2014 (Sheldrick, 2014)'
_diffrn_ambient_temperature 293(2)
_diffrn_measured_fraction_theta_full 0.994
_diffrn_measured_fraction_theta_max 0.994
_diffrn_measurement_device_type 'dtrek-CrysAlisPro-abstract goniometer imported rigaku-d*trek images'
_diffrn_measurement_method 'abstract diffractometer'
_diffrn_radiation_type MoK\a
_diffrn_radiation_wavelength 0.71073
_diffrn_reflns_av_R_equivalents 0.1001
_diffrn_reflns_av_unetI/netI 0.0427
_diffrn_reflns_Laue_measured_fraction_full 0.994
_diffrn_reflns_Laue_measured_fraction_max 0.994
_diffrn_reflns_limit_h_max 13
_diffrn_reflns_limit_h_min -13
_diffrn_reflns_limit_k_max 21
_diffrn_reflns_limit_k_min -21
_diffrn_reflns_limit_l_max 8
_diffrn_reflns_limit_l_min -8
_diffrn_reflns_number 9059
_diffrn_reflns_point_group_measured_fraction_full 0.994
_diffrn_reflns_point_group_measured_fraction_max 0.994
_diffrn_reflns_theta_full 25.242
_diffrn_reflns_theta_max 26.369
_diffrn_reflns_theta_min 1.943
_exptl_absorpt_coefficient_mu 3.606
_exptl_absorpt_correction_T_max 1.00000
_exptl_absorpt_correction_T_min 0.22333
_exptl_absorpt_correction_type multi-scan
_exptl_absorpt_process_details SADABS
_exptl_crystal_colour colourless
_exptl_crystal_density_diffrn 2.854
_exptl_crystal_description prism
_exptl_crystal_F_000 1052
_exptl_crystal_size_max 0.22
_exptl_crystal_size_mid 0.18
_exptl_crystal_size_min 0.16
_refine_diff_density_max 1.642
_refine_diff_density_min -2.012
_refine_diff_density_rms 0.293
_refine_ls_extinction_coef 0.0142(18)
_refine_ls_extinction_expression Fc^*^=kFc[1+0.001xFc^2^\l^3^/sin(2\q)]^-1/4^
_refine_ls_extinction_method SHELXL
_refine_ls_goodness_of_fit_ref 1.105
_refine_ls_hydrogen_treatment mixed
_refine_ls_matrix_type full
_refine_ls_number_parameters 149
_refine_ls_number_reflns 1422
_refine_ls_number_restraints 42
_refine_ls_restrained_S_all 1.089
_refine_ls_R_factor_all 0.0525
_refine_ls_R_factor_gt 0.0518
_refine_ls_shift/su_max 0.001
_refine_ls_shift/su_mean 0.000
_refine_ls_structure_factor_coef Fsqd
_refine_ls_weighting_details 'w=1/[\s^2^(Fo^2^)+(0.1000P)^2^+29.1245P] where P=(Fo^2^+2Fc^2^)/3'
_refine_ls_weighting_scheme calc
_refine_ls_wR_factor_gt 0.1705
_refine_ls_wR_factor_ref 0.1709
_reflns_Friedel_coverage 0.000
_reflns_number_gt 1410
_reflns_number_total 1422
_reflns_threshold_expression 'I > 2\s(I)'
_cod_data_source_file d2dt00193d2.cif
_cod_data_source_block 1
_cod_database_code 7709919
_shelxl_version_number 2014-3
_shelx_space_group_comment
;
The symmetry employed for this shelxl refinement is uniquely defined
by the following loop, which should always be used as a source of
symmetry information in preference to the above space-group names.
They are only intended as comments.
;
_olex2_refinement_description
;
1. Others
 Fixed Sof: P1(0.5) O1(0.5) H1A(0.5) O4(0.5) H4B(0.5)
 Fixed U13: Cd1(0) Cd2(0) P2(0) O2(0) O5(0) O6(0) O7(0) O8(0) C1(0) C2(0)
 C3(0) C4(0) C5(0) C6(0) C7(0)
 Fixed U23: Cd1(0) Cd2(0) P2(0) O2(0) O5(0) O6(0) O7(0) O8(0) C1(0) C2(0)
 C3(0) C4(0) C5(0) C6(0) C7(0)
 Fixed Uiso: H1A(0.032) H4B(0.054) H2A(0.021) H4A(0.02) H6A(0.021)
 Fixed X: H1A(0.3453) H4B(0.6586) H2A(0.4717) H4A(0.1103) H6A(0.392)
 Fixed Y: H1A(0.5614) H4B(0.2973) H2A(0.2122) H4A(0.2819) H6A(0.437)
 Fixed Z: Cd1(0.75) Cd2(0.75) P2(0.75) H1A(0.9153) O2(0.75) H4B(0.4273)
 O5(0.75) O6(0.75) O7(0.75) O8(0.75) C1(0.75) C2(0.75) H2A(0.75) C3(0.75)
 C4(0.75) H4A(0.75) C5(0.75) C6(0.75) H6A(0.75) C7(0.75)
;
_olex2_submission_special_instructions 'No special instructions were received'

loop_
_space_group_symop_operation_xyz
'x, y, z'
'-x, -y, z+1/2'
'-x, y+1/2, -z+1/2'
'x, -y+1/2, -z'
'-x, -y, -z'
'x, y, -z-1/2'
'x, -y-1/2, z-1/2'
'-x, y-1/2, z'

loop_
_atom_site_label
_atom_site_type_symbol
_atom_site_fract_x
_atom_site_fract_y
_atom_site_fract_z
_atom_site_U_iso_or_equiv
_atom_site_adp_type
_atom_site_occupancy
_atom_site_site_symmetry_order
_atom_site_calc_flag
_atom_site_refinement_flags_posn
_atom_site_refinement_flags_adp
_atom_site_refinement_flags_occupancy
_atom_site_disorder_assembly
_atom_site_disorder_group
Cd1 Cd 0.82484(8) 0.50296(4) 0.7500 0.0078(4) Uani 1 2 d S T P A .
Cd2 Cd 0.22726(8) 0.60743(5) 0.7500 0.0139(4) Uani 1 2 d S T P A .
P1 P 0.6219(4) 0.3466(2) 0.6637(7) 0.0124(9) Uani 0.5 1 d . . P A 1
P2 P 0.1287(3) 0.45007(15) 0.7500 0.0067(6) Uani 1 2 d S T P A .
O1 O 0.4177(12) 0.5696(8) 0.876(2) 0.021(3) Uani 0.5 1 d D . P A 2
H1A H 0.3453 0.5614 0.9153 0.032 Uiso 0.5 1 calc DR U P A 2
O2 O -0.0085(7) 0.4181(4) 0.7500 0.0081(15) Uani 1 2 d S T P . .
O3 O 0.1580(6) 0.5002(3) 0.9252(9) 0.0097(12) Uani 1 1 d . . . . .
O4 O 0.6388(15) 0.3412(10) 0.456(2) 0.036(4) Uani 0.5 1 d . . P A 1
H4B H 0.6586 0.2973 0.4273 0.054 Uiso 0.5 1 calc R U P A 1
O5 O 0.6989(10) 0.2756(6) 0.7500 0.027(2) Uani 1 2 d S T P . .
O6 O 0.6608(9) 0.4208(5) 0.7500 0.019(2) Uani 1 2 d S T P . .
O7 O 0.3321(8) 0.1004(5) 0.7500 0.017(2) Uani 1 2 d S T P . .
O8 O 0.1316(8) 0.1342(4) 0.7500 0.0140(18) Uani 1 2 d S T P . .
O9 O 0.0913(10) 0.6727(4) 0.5445(12) 0.040(2) Uani 1 1 d D . . . .
C1 C 0.4572(11) 0.3273(7) 0.7500 0.0178(12) Uani 1 2 d S TU P . .
C2 C 0.4127(11) 0.2519(7) 0.7500 0.0175(12) Uani 1 2 d S TU P A .
H2A H 0.4717 0.2122 0.7500 0.021 Uiso 1 2 calc R U P . .
C3 C 0.2867(11) 0.2349(7) 0.7500 0.0171(12) Uani 1 2 d S TU P . .
C4 C 0.1970(11) 0.2933(7) 0.7500 0.0168(12) Uani 1 2 d S TU P A .
H4A H 0.1103 0.2819 0.7500 0.020 Uiso 1 2 calc R U P . .
C5 C 0.2375(11) 0.3689(7) 0.7500 0.0170(12) Uani 1 2 d S TU P . .
C6 C 0.3658(12) 0.3862(7) 0.7500 0.0174(12) Uani 1 2 d S TU P A .
H6A H 0.3920 0.4370 0.7500 0.021 Uiso 1 2 calc R U P . .
C7 C 0.2478(11) 0.1515(7) 0.7500 0.012(2) Uani 1 2 d S T P A .
H1B H 0.443(7) 0.615(4) 0.90(2) 0.08(6) Uiso 1 1 d D . . . .
H9A H 0.091(13) 0.635(8) 0.47(2) 0.11(8) Uiso 1 1 d D . . . .
H9B H 0.156(5) 0.682(5) 0.507(15) 0.00(3) Uiso 1 1 d D . . . .

loop_
_atom_site_aniso_label
_atom_site_aniso_U_11
_atom_site_aniso_U_22
_atom_site_aniso_U_33
_atom_site_aniso_U_23
_atom_site_aniso_U_13
_atom_site_aniso_U_12
Cd1 0.0108(5) 0.0037(5) 0.0089(6) 0.000 0.000 0.0010(3)
Cd2 0.0141(6) 0.0101(5) 0.0175(6) 0.000 0.000 -0.0003(3)
P1 0.0064(16) 0.0111(18) 0.020(2) -0.0002(17) -0.0015(18) -0.0021(14)
P2 0.0082(13) 0.0032(12) 0.0086(13) 0.000 0.000 0.0003(10)
O1 0.013(5) 0.022(6) 0.028(7) -0.001(6) 0.006(6) 0.005(5)
O2 0.006(3) 0.008(4) 0.011(4) 0.000 0.000 -0.003(3)
O3 0.017(3) 0.008(3) 0.005(3) -0.002(2) 0.002(2) 0.0001(19)
O4 0.030(7) 0.049(10) 0.030(8) 0.001(8) 0.007(7) -0.016(7)
O5 0.020(4) 0.018(5) 0.042(6) 0.000 0.000 0.004(4)
O6 0.021(4) 0.015(4) 0.022(5) 0.000 0.000 -0.008(4)
O7 0.009(4) 0.006(4) 0.035(5) 0.000 0.000 0.001(3)
O8 0.012(4) 0.003(3) 0.026(5) 0.000 0.000 0.000(3)
O9 0.081(7) 0.013(3) 0.026(4) 0.002(3) -0.023(5) -0.009(4)
C1 0.008(2) 0.010(2) 0.035(3) 0.000 0.000 0.001(2)
C2 0.008(2) 0.009(2) 0.035(3) 0.000 0.000 0.001(2)
C3 0.008(2) 0.009(2) 0.034(3) 0.000 0.000 0.001(2)
C4 0.008(2) 0.009(2) 0.034(3) 0.000 0.000 0.001(2)
C5 0.008(2) 0.009(2) 0.034(3) 0.000 0.000 0.001(2)
C6 0.008(2) 0.009(2) 0.035(3) 0.000 0.000 0.001(2)
C7 0.006(5) 0.013(6) 0.018(6) 0.000 0.000 0.004(4)

loop_
_atom_type_symbol
_atom_type_description
_atom_type_scat_dispersion_real
_atom_type_scat_dispersion_imag
_atom_type_scat_source
C C 0.0033 0.0016 'International Tables Vol C Tables 4.2.6.8 and 6.1.1.4'
H H 0.0000 0.0000 'International Tables Vol C Tables 4.2.6.8 and 6.1.1.4'
Cd Cd -0.8075 1.2024 'International Tables Vol C Tables 4.2.6.8 and 6.1.1.4'
O O 0.0106 0.0060 'International Tables Vol C Tables 4.2.6.8 and 6.1.1.4'
P P 0.1023 0.0942 'International Tables Vol C Tables 4.2.6.8 and 6.1.1.4'

loop_
_geom_angle_atom_site_label_1
_geom_angle_atom_site_label_2
_geom_angle_atom_site_label_3
_geom_angle
_geom_angle_site_symmetry_1
_geom_angle_site_symmetry_3
_geom_angle_publ_flag
O2 Cd1 O3 85.67(14) 1_655 5_667 ?
O2 Cd1 O3 85.67(14) 1_655 2_664 ?
O2 Cd1 O7 174.3(3) 1_655 3_656 ?
O2 Cd1 O8 119.1(3) 1_655 3_656 ?
O2 Cd1 C7 146.7(3) 1_655 3_656 ?
O3 Cd1 O3 170.6(3) 5_667 2_664 ?
O3 Cd1 O7 94.13(14) 5_667 3_656 ?
O3 Cd1 O7 94.13(14) 2_664 3_656 ?
O3 Cd1 O8 90.48(13) 2_664 3_656 ?
O3 Cd1 O8 90.48(13) 5_667 3_656 ?
O3 Cd1 C7 92.60(13) 2_664 3_656 ?
O3 Cd1 C7 92.60(13) 5_667 3_656 ?
O6 Cd1 O2 99.8(3) . 1_655 ?
O6 Cd1 O3 92.57(14) . 2_664 ?
O6 Cd1 O3 92.57(14) . 5_667 ?
O6 Cd1 O7 85.9(3) . 3_656 ?
O6 Cd1 O8 141.1(3) . 3_656 ?
O6 Cd1 C7 113.5(4) . 3_656 ?
O7 Cd1 C7 27.7(3) 3_656 3_656 ?
O8 Cd1 O7 55.2(3) 3_656 3_656 ?
O8 Cd1 C7 27.6(3) 3_656 3_656 ?
P2 Cd2 H9B 115(2) . . ?
O1 Cd2 P2 92.1(3) . . ?
O1 Cd2 P2 92.1(3) 6_557 . ?
O1 Cd2 O1 45.9(7) 6_557 . ?
O1 Cd2 O3 80.5(4) . . ?
O1 Cd2 O3 104.1(4) . 6_557 ?
O1 Cd2 O3 104.1(4) 6_557 . ?
O1 Cd2 O3 80.5(4) 6_557 6_557 ?
O1 Cd2 O9 115.8(4) . 6_557 ?
O1 Cd2 O9 156.8(4) 6_557 6_557 ?
O1 Cd2 O9 156.8(4) . . ?
O1 Cd2 O9 115.8(4) 6_557 . ?
O1 Cd2 H9B 138.1(8) . . ?
O1 Cd2 H9B 99.2(13) 6_557 . ?
O3 Cd2 P2 31.55(14) . . ?
O3 Cd2 P2 31.55(14) 6_557 . ?
O3 Cd2 O3 63.1(3) . 6_557 ?
O3 Cd2 H9B 138.4(14) . . ?
O3 Cd2 H9B 88(2) 6_557 . ?
O4 Cd2 P2 127.1(5) 2_665 . ?
O4 Cd2 P2 127.1(5) 5_666 . ?
O4 Cd2 O3 149.5(5) 5_666 . ?
O4 Cd2 O3 100.1(5) 5_666 6_557 ?
O4 Cd2 O3 149.5(5) 2_665 6_557 ?
O4 Cd2 O3 100.1(5) 2_665 . ?
O4 Cd2 O4 82.1(9) 2_665 5_666 ?
O4 Cd2 O9 126.7(5) 2_665 . ?
O4 Cd2 O9 126.7(5) 5_666 6_557 ?
O4 Cd2 O9 77.4(5) 2_665 6_557 ?
O4 Cd2 O9 77.4(5) 5_666 . ?
O4 Cd2 H9B 58.8(8) 5_666 . ?
O4 Cd2 H9B 118(2) 2_665 . ?
O9 Cd2 P2 104.1(2) . . ?
O9 Cd2 P2 104.1(2) 6_557 . ?
O9 Cd2 O3 121.7(3) . . ?
O9 Cd2 O3 82.9(2) . 6_557 ?
O9 Cd2 O3 82.9(2) 6_557 . ?
O9 Cd2 O3 121.7(3) 6_557 6_557 ?
O9 Cd2 O9 76.8(5) 6_557 . ?
O9 Cd2 H9B 89.2(18) 6_557 . ?
O9 Cd2 H9B 18.6(6) . . ?
P1 P1 O4 172.2(7) 6_557 . ?
P1 P1 O5 67.7(2) 6_557 . ?
P1 P1 O6 65.9(2) 6_557 . ?
P1 P1 C1 70.9(2) 6_557 . ?
O4 P1 O5 105.4(8) . . ?
O4 P1 O6 115.3(8) . . ?
O4 P1 C1 115.0(7) . . ?
O5 P1 C1 101.7(5) . . ?
O6 P1 O5 112.5(5) . . ?
O6 P1 C1 106.2(5) . . ?
O2 P2 Cd2 131.8(3) . . ?
O2 P2 O3 113.0(3) . . ?
O2 P2 O3 113.0(3) . 6_557 ?
O2 P2 C5 107.5(5) . . ?
O3 P2 Cd2 53.0(2) . . ?
O3 P2 Cd2 53.0(2) 6_557 . ?
O3 P2 O3 106.1(4) 6_557 . ?
O3 P2 C5 108.6(3) . . ?
O3 P2 C5 108.6(3) 6_557 . ?
C5 P2 Cd2 120.7(4) . . ?
Cd2 O1 H1A 51.0 . . ?
Cd2 O1 H1B 94(10) . . ?
O1 O1 Cd2 67.1(3) 6_557 . ?
O1 O1 H1A 109.5 6_557 . ?
O1 O1 H1B 99(10) 6_557 . ?
H1A O1 H1B 113.3 . . ?
P2 O2 Cd1 118.4(4) . 1_455 ?
Cd1 O3 Cd2 121.1(2) 5_667 . ?
P2 O3 Cd1 142.9(3) . 5_667 ?
P2 O3 Cd2 95.4(3) . . ?
Cd2 O4 H4B 93.3 5_666 . ?
P1 O4 Cd2 134.5(10) . 5_666 ?
P1 O4 H4B 109.5 . . ?
P1 O5 P1 44.6(4) . 6_557 ?
P1 O6 Cd1 140.2(5) . . ?
P1 O6 Cd1 140.2(5) 6_557 . ?
P1 O6 P1 48.2(5) 6_557 . ?
C7 O7 Cd1 91.3(7) . 3_646 ?
C7 O8 Cd1 92.7(7) . 3_646 ?
Cd2 O9 H9A 91(10) . . ?
Cd2 O9 H9B 77(8) . . ?
H9A O9 H9B 87(2) . . ?
P1 C1 P1 38.1(4) 6_557 . ?
C2 C1 P1 118.7(8) . . ?
C2 C1 P1 118.7(8) . 6_557 ?
C2 C1 C6 117.6(11) . . ?
C6 C1 P1 119.9(9) . . ?
C6 C1 P1 119.9(9) . 6_557 ?
C1 C2 H2A 118.9 . . ?
C3 C2 C1 122.2(11) . . ?
C3 C2 H2A 118.9 . . ?
C2 C3 C4 120.0(11) . . ?
C2 C3 C7 118.4(11) . . ?
C4 C3 C7 121.7(11) . . ?
C3 C4 H4A 120.2 . . ?
C5 C4 C3 119.5(11) . . ?
C5 C4 H4A 120.2 . . ?
C4 C5 P2 123.4(9) . . ?
C6 C5 P2 116.1(10) . . ?
C6 C5 C4 120.5(11) . . ?
C1 C6 H6A 119.9 . . ?
C5 C6 C1 120.2(11) . . ?
C5 C6 H6A 119.9 . . ?
O7 C7 Cd1 61.0(6) . 3_646 ?
O7 C7 C3 119.6(10) . . ?
O8 C7 Cd1 59.7(6) . 3_646 ?
O8 C7 O7 120.8(11) . . ?
O8 C7 C3 119.6(10) . . ?
C3 C7 Cd1 179.3(8) . 3_646 ?

loop_
_geom_bond_atom_site_label_1
_geom_bond_atom_site_label_2
_geom_bond_distance
_geom_bond_site_symmetry_2
_geom_bond_publ_flag
Cd1 O2 2.292(8) 1_655 ?
Cd1 O3 2.294(6) 2_664 ?
Cd1 O3 2.294(6) 5_667 ?
Cd1 O6 2.239(9) . ?
Cd1 O7 2.368(8) 3_656 ?
Cd1 O8 2.339(8) 3_656 ?
Cd1 C7 2.706(12) 3_656 ?
Cd2 P2 2.938(3) . ?
Cd2 O1 2.284(13) . ?
Cd2 O1 2.284(13) 6_557 ?
Cd2 O3 2.358(5) 6_557 ?
Cd2 O3 2.358(5) . ?
Cd2 O4 2.208(15) 2_665 ?
Cd2 O4 2.208(15) 5_666 ?
Cd2 O9 2.329(9) 6_557 ?
Cd2 O9 2.329(9) . ?
Cd2 H9B 2.28(11) . ?
P1 P1 1.215(10) 6_557 ?
P1 O4 1.476(17) . ?
P1 O5 1.600(10) . ?
P1 O6 1.489(9) . ?
P1 C1 1.861(12) . ?
P2 O2 1.543(8) . ?
P2 O3 1.544(6) 6_557 ?
P2 O3 1.544(6) . ?
P2 C5 1.820(13) . ?
O1 O1 1.78(3) 6_557 ?
O1 H1A 0.8200 . ?
O1 H1B 0.84(2) . ?
O2 Cd1 2.292(8) 1_455 ?
O3 Cd1 2.294(6) 5_667 ?
O4 Cd2 2.208(15) 5_666 ?
O4 H4B 0.8200 . ?
O5 P1 1.601(10) 6_557 ?
O6 P1 1.489(9) 6_557 ?
O7 Cd1 2.368(8) 3_646 ?
O7 C7 1.257(15) . ?
O8 Cd1 2.339(8) 3_646 ?
O8 C7 1.254(15) . ?
O9 H9A 0.85(2) . ?
O9 H9B 0.75(2) . ?
C1 P1 1.861(12) 6_557 ?
C1 C2 1.396(17) . ?
C1 C6 1.406(16) . ?
C2 H2A 0.9300 . ?
C2 C3 1.354(16) . ?
C3 C4 1.388(16) . ?
C3 C7 1.513(17) . ?
C4 H4A 0.9300 . ?
C4 C5 1.387(17) . ?
C5 C6 1.379(16) . ?
C6 H6A 0.9300 . ?
C7 Cd1 2.706(12) 3_646 ?
